data_7004236
loop_
_publ_author_name
'MacDonald, Daniel G.'
'Corrigan, John F.'

_publ_section_title
;
 New reagents for the synthesis of a series of ferrocenoyl
 functionalized copper and silver chalcogenolate complexes
;
_journal_issue 37
_journal_name_full 'Dalton Transactions'
_journal_page_first 5048
_journal_page_last 5053
_journal_paper_doi 10.1039/b804597f
_journal_year 2008
_chemical_formula_moiety 'C116 H96 Ag4 Fe4 O4 P4 Se4'
_chemical_formula_sum 'C116 H96 Ag4 Fe4 O4 P4 Se4'
_chemical_formula_weight 2648.53
_chemical_name_systematic
;
?
;
_space_group_IT_number 82
_symmetry_cell_setting tetragonal
_symmetry_space_group_name_Hall 'I -4'
_symmetry_space_group_name_H-M 'I -4'
_atom_sites_solution_hydrogens geom
_atom_sites_solution_primary heavy
_atom_sites_solution_secondary difmap
_audit_creation_method SHELXL-97
_cell_angle_alpha 90.00
_cell_angle_beta 90.00
_cell_angle_gamma 90.00
_cell_formula_units_Z 2
_cell_length_a 18.5033(8)
_cell_length_b 18.5033(8)
_cell_length_c 15.5266(8)
_cell_measurement_reflns_used 12111
_cell_measurement_temperature 296(2)
_cell_measurement_theta_max 27.48
_cell_measurement_theta_min 1.70
_cell_volume 5315.9(4)
_computing_cell_refinement 'DENZO-SMN (Otwinowski & Minor, 1997)'
_computing_data_collection 'COLLECT (Nonius, 1997-2001)'
_computing_data_reduction DENZO-SMN
_computing_molecular_graphics 'SHELXTL/PC (Sheldrick, 2001)'
_computing_publication_material SHELXTL/PC
_computing_structure_refinement 'SHELXL-97 (Sheldrick, 1997)'
_computing_structure_solution 'SHELXS-97 (Sheldrick, 1990)'
_diffrn_ambient_temperature 296(2)
_diffrn_measured_fraction_theta_full 0.959
_diffrn_measured_fraction_theta_max 0.959
_diffrn_measurement_device_type 'Nonius Kappa-CCD'
_diffrn_measurement_method '\f scans, and \w scans with \k offsets'
_diffrn_radiation_monochromator graphite
_diffrn_radiation_source 'fine-focus sealed tube'
_diffrn_radiation_type MoK\a
_diffrn_radiation_wavelength 0.71073
_diffrn_reflns_av_R_equivalents 0.1057
_diffrn_reflns_av_sigmaI/netI 0.1170
_diffrn_reflns_limit_h_max 22
_diffrn_reflns_limit_h_min -21
_diffrn_reflns_limit_k_max 22
_diffrn_reflns_limit_k_min -22
_diffrn_reflns_limit_l_max 19
_diffrn_reflns_limit_l_min -19
_diffrn_reflns_number 27163
_diffrn_reflns_theta_full 27.33
_diffrn_reflns_theta_max 27.33
_diffrn_reflns_theta_min 1.71
_diffrn_standards_number 0
_exptl_absorpt_coefficient_mu 2.732
_exptl_absorpt_correction_T_max 0.8755
_exptl_absorpt_correction_T_min 0.6111
_exptl_absorpt_correction_type multi-scan
_exptl_absorpt_process_details 'DENZO-SMN (Otwinowski & Minor, 1997)'
_exptl_crystal_colour orange
_exptl_crystal_density_diffrn 1.655
_exptl_crystal_density_method 'not measured'
_exptl_crystal_description prism
_exptl_crystal_F_000 2624
_exptl_crystal_size_max 0.20
_exptl_crystal_size_mid 0.15
_exptl_crystal_size_min 0.05
_refine_diff_density_max 0.231
_refine_diff_density_min -0.505
_refine_diff_density_rms 0.065
_refine_ls_abs_structure_details 'Flack H D (1983), Acta Cryst. A39, 876-881'
_refine_ls_abs_structure_Flack 0.007(11)
_refine_ls_extinction_method none
_refine_ls_goodness_of_fit_ref 0.854
_refine_ls_hydrogen_treatment constr
_refine_ls_matrix_type full
_refine_ls_number_parameters 277
_refine_ls_number_reflns 5560
_refine_ls_number_restraints 6
_refine_ls_restrained_S_all 0.854
_refine_ls_R_factor_all 0.1499
_refine_ls_R_factor_gt 0.0397
_refine_ls_shift/su_max 0.001
_refine_ls_shift/su_mean 0.000
_refine_ls_structure_factor_coef Fsqd
_refine_ls_weighting_details 'calc w=1/[\s^2^(Fo^2^)+(0.0380P)^2^+0.0000P] where P=(Fo^2^+2Fc^2^)/3'
_refine_ls_weighting_scheme calc
_refine_ls_wR_factor_gt 0.0707
_refine_ls_wR_factor_ref 0.0916
_reflns_number_gt 2549
_reflns_number_total 5560
_reflns_threshold_expression I>2\s(I)
_cod_data_source_file b804597f.txt
_cod_data_source_block 07151b
_cod_depositor_comments
;
The following automatic conversions were performed:
'_symmetry_cell_setting' value 'Tetragonal' changed to 'tetragonal'
according to '/home/saulius/struct/CIF-dictionaries/cif_core.dic'
dictionary named 'cif_core.dic' version 2.4.1 from 2010-06-29.

Automatic conversion script
Id: cif_fix_enum 1527 2010-12-29 10:47:43Z saulius 
;
_cod_original_sg_symbol_Hall I-4
_cod_original_sg_symbol_H-M I-4
_cod_database_code 7004236

loop_
_symmetry_equiv_pos_as_xyz
'x, y, z'
'-x, -y, z'
'y, -x, -z'
'-y, x, -z'
'x+1/2, y+1/2, z+1/2'
'-x+1/2, -y+1/2, z+1/2'
'y+1/2, -x+1/2, -z+1/2'
'-y+1/2, x+1/2, -z+1/2'

loop_
_atom_site_label
_atom_site_type_symbol
_atom_site_fract_x
_atom_site_fract_y
_atom_site_fract_z
_atom_site_U_iso_or_equiv
_atom_site_adp_type
_atom_site_occupancy
_atom_site_symmetry_multiplicity
_atom_site_calc_flag
_atom_site_refinement_flags
_atom_site_disorder_assembly
_atom_site_disorder_group
Ag1 Ag 0.98361(3) 0.61166(3) 0.79845(3) 0.0873(2) Uani 1 1 d . A .
Se1 Se 1.01013(4) 0.59869(4) 0.63564(4) 0.0823(2) Uani 1 1 d . . .
Fe1 Fe 0.97258(6) 0.77905(6) 0.48751(7) 0.0917(3) Uani 1 1 d . . .
O1 O 1.1273(3) 0.6897(3) 0.6089(4) 0.117(2) Uani 1 1 d . . .
C1 C 1.0187(5) 0.7530(5) 0.6022(4) 0.082(2) Uani 1 1 d . . .
C2 C 0.9428(5) 0.7595(5) 0.6113(4) 0.093(2) Uani 1 1 d . . .
H2A H 0.9097 0.7215 0.6308 0.112 Uiso 1 1 calc R . .
C3 C 0.9233(6) 0.8295(6) 0.5875(5) 0.113(3) Uani 1 1 d . . .
H3A H 0.8742 0.8491 0.5872 0.135 Uiso 1 1 calc R . .
C4 C 0.9846(8) 0.8660(5) 0.5647(5) 0.121(4) Uani 1 1 d . . .
H4A H 0.9862 0.9164 0.5451 0.146 Uiso 1 1 calc R . .
C5 C 1.0447(6) 0.8202(6) 0.5725(5) 0.111(3) Uani 1 1 d . . .
H5A H 1.0951 0.8328 0.5606 0.133 Uiso 1 1 calc R . .
C6 C 1.0007(8) 0.7024(7) 0.4031(6) 0.115(3) Uani 1 1 d . . .
H6A H 1.0337 0.6622 0.4152 0.138 Uiso 1 1 calc R . .
C7 C 0.9266(9) 0.7004(7) 0.4138(7) 0.129(4) Uani 1 1 d . . .
H7A H 0.8977 0.6594 0.4340 0.155 Uiso 1 1 calc R . .
C8 C 0.9015(6) 0.7676(9) 0.3902(6) 0.125(3) Uani 1 1 d . . .
H8A H 0.8508 0.7827 0.3919 0.150 Uiso 1 1 calc R . .
C9 C 0.9581(8) 0.8101(5) 0.3638(5) 0.113(3) Uani 1 1 d . . .
H9A H 0.9547 0.8601 0.3431 0.136 Uiso 1 1 calc R . .
C10 C 1.0215(6) 0.7695(8) 0.3711(5) 0.113(3) Uani 1 1 d . . .
H10A H 1.0706 0.7849 0.3559 0.135 Uiso 1 1 calc R . .
C11 C 1.0620(5) 0.6885(5) 0.6141(4) 0.086(2) Uani 1 1 d . . .
P1 P 1.01845(12) 0.70998(12) 0.89449(13) 0.0938(6) Uani 1 1 d . . .
C12 C 1.1135(4) 0.7342(4) 0.8969(6) 0.094(2) Uani 1 1 d . A .
C13 C 1.1503(5) 0.7512(5) 0.9729(7) 0.118(3) Uani 1 1 d . . .
H13A H 1.1261 0.7498 1.0254 0.142 Uiso 1 1 calc R A .
C14 C 1.2222(7) 0.7700(6) 0.9703(10) 0.140(4) Uani 1 1 d . A .
H14A H 1.2460 0.7831 1.0207 0.168 Uiso 1 1 calc R . .
C15 C 1.2584(7) 0.7694(6) 0.8947(13) 0.159(5) Uani 1 1 d . . .
H15A H 1.3071 0.7815 0.8939 0.191 Uiso 1 1 calc R A .
C16 C 1.2248(9) 0.7515(7) 0.8203(10) 0.164(5) Uani 1 1 d . A .
H16A H 1.2501 0.7518 0.7685 0.196 Uiso 1 1 calc R . .
C17 C 1.1519(6) 0.7327(5) 0.8221(7) 0.128(3) Uani 1 1 d . . .
H17A H 1.1291 0.7188 0.7714 0.154 Uiso 1 1 calc R A .
C18 C 0.9737(6) 0.7949(6) 0.8811(8) 0.084(6) Uiso 0.50 1 d PG A 1
C19 C 1.0031(6) 0.8597(8) 0.9101(8) 0.136(6) Uiso 0.50 1 d PG A 1
H19A H 1.0470 0.8597 0.9393 0.163 Uiso 0.50 1 calc PR A 1
C20 C 0.9668(7) 0.9243(6) 0.8955(8) 0.156(8) Uiso 0.50 1 d PG A 1
H20A H 0.9865 0.9676 0.9149 0.188 Uiso 0.50 1 calc PR A 1
C21 C 0.9013(7) 0.9242(6) 0.8518(8) 0.133(7) Uiso 0.50 1 d PG A 1
H21A H 0.8770 0.9675 0.8421 0.160 Uiso 0.50 1 calc PR A 1
C22 C 0.8719(6) 0.8595(7) 0.8228(8) 0.095(9) Uiso 0.50 1 d PG A 1
H22A H 0.8280 0.8594 0.7937 0.114 Uiso 0.50 1 calc PR A 1
C23 C 0.9081(6) 0.7949(6) 0.8375(9) 0.079(6) Uiso 0.50 1 d PG A 1
H23A H 0.8885 0.7516 0.8181 0.095 Uiso 0.50 1 calc PR A 1
C18A C 0.9783(9) 0.7940(6) 0.8537(10) 0.113(7) Uiso 0.50 1 d PGU A 2
C19A C 1.0144(6) 0.8550(8) 0.8239(8) 0.121(6) Uiso 0.50 1 d PGU A 2
H19B H 1.0646 0.8558 0.8228 0.145 Uiso 0.50 1 calc PR A 2
C20A C 0.9754(7) 0.9147(6) 0.7959(8) 0.146(7) Uiso 0.50 1 d PGU A 2
H20B H 0.9996 0.9555 0.7760 0.175 Uiso 0.50 1 calc PR A 2
C21A C 0.9003(7) 0.9135(7) 0.7977(8) 0.117(5) Uiso 0.50 1 d PGU A 2
H21B H 0.8742 0.9535 0.7790 0.141 Uiso 0.50 1 calc PR A 2
C22A C 0.8642(6) 0.8526(9) 0.8274(11) 0.163(16) Uiso 0.50 1 d PGU A 2
H22B H 0.8139 0.8518 0.8286 0.196 Uiso 0.50 1 calc PR A 2
C23A C 0.9032(9) 0.7928(8) 0.8554(12) 0.154(13) Uiso 0.50 1 d PGU A 2
H23B H 0.8790 0.7520 0.8753 0.185 Uiso 0.50 1 calc PR A 2
C24 C 0.9949(4) 0.6934(6) 1.0063(5) 0.095(2) Uani 1 1 d . A .
C25 C 0.9700(5) 0.7469(6) 1.0613(7) 0.130(3) Uani 1 1 d . . .
H25A H 0.9640 0.7941 1.0419 0.156 Uiso 1 1 calc R A .
C26 C 0.9537(7) 0.7283(10) 1.1475(10) 0.166(6) Uani 1 1 d . A .
H26A H 0.9350 0.7630 1.1846 0.199 Uiso 1 1 calc R . .
C27 C 0.9651(8) 0.6615(10) 1.1756(9) 0.174(7) Uani 1 1 d . . .
H27A H 0.9566 0.6514 1.2334 0.209 Uiso 1 1 calc R A .
C28 C 0.9884(7) 0.6077(7) 1.1242(7) 0.168(4) Uani 1 1 d . A .
H28A H 0.9945 0.5610 1.1450 0.202 Uiso 1 1 calc R . .
C30 C 1.0030(6) 0.6249(6) 1.0383(6) 0.123(3) Uani 1 1 d . . .
H30A H 1.0188 0.5885 1.0015 0.148 Uiso 1 1 calc R A .

loop_
_atom_site_aniso_label
_atom_site_aniso_U_11
_atom_site_aniso_U_22
_atom_site_aniso_U_33
_atom_site_aniso_U_23
_atom_site_aniso_U_13
_atom_site_aniso_U_12
Ag1 0.0982(4) 0.0898(4) 0.0739(3) -0.0010(3) 0.0016(3) -0.0061(3)
Se1 0.0904(5) 0.0881(6) 0.0685(4) 0.0072(4) -0.0040(4) -0.0035(4)
Fe1 0.1133(9) 0.0918(8) 0.0699(6) 0.0041(6) 0.0013(6) -0.0019(7)
O1 0.087(4) 0.143(5) 0.120(5) 0.029(4) 0.002(4) -0.012(4)
C1 0.094(7) 0.090(7) 0.061(4) 0.000(4) -0.001(4) -0.008(6)
C2 0.125(8) 0.091(7) 0.064(5) 0.003(4) 0.008(4) 0.019(5)
C3 0.153(9) 0.106(8) 0.079(6) -0.002(5) 0.018(6) 0.025(7)
C4 0.214(13) 0.080(7) 0.071(5) 0.007(5) -0.012(7) -0.018(8)
C5 0.148(9) 0.092(7) 0.094(6) 0.005(5) -0.011(6) -0.028(7)
C6 0.137(10) 0.124(10) 0.083(6) -0.010(6) -0.011(6) 0.030(8)
C7 0.158(12) 0.121(10) 0.108(7) -0.028(7) 0.000(8) -0.045(9)
C8 0.123(9) 0.154(11) 0.097(7) -0.008(7) -0.008(6) -0.010(9)
C9 0.157(9) 0.112(7) 0.071(5) 0.010(5) -0.013(6) -0.004(9)
C10 0.122(9) 0.139(9) 0.078(6) -0.007(6) 0.017(6) -0.008(8)
C11 0.083(6) 0.111(7) 0.066(5) 0.017(4) -0.009(4) -0.016(5)
P1 0.0940(16) 0.0933(15) 0.0942(15) -0.0133(12) -0.0049(12) 0.0007(13)
C12 0.093(6) 0.083(6) 0.108(7) -0.014(5) 0.002(6) 0.001(5)
C13 0.095(8) 0.116(7) 0.143(9) -0.019(6) -0.006(7) -0.005(6)
C14 0.097(9) 0.123(9) 0.199(13) -0.038(9) -0.016(8) -0.007(7)
C15 0.092(9) 0.112(8) 0.273(19) -0.025(11) -0.009(11) 0.002(7)
C16 0.148(12) 0.169(11) 0.173(13) -0.003(9) 0.056(10) -0.006(9)
C17 0.110(8) 0.144(9) 0.130(9) -0.023(7) 0.014(7) -0.008(7)
C24 0.096(6) 0.109(7) 0.079(5) -0.043(6) -0.001(4) -0.024(5)
C25 0.121(8) 0.156(9) 0.114(8) -0.037(7) -0.011(6) -0.004(7)
C26 0.117(9) 0.264(18) 0.117(12) -0.101(12) 0.002(8) -0.002(12)
C27 0.174(13) 0.256(19) 0.094(9) -0.031(12) -0.005(8) -0.049(14)
C28 0.238(15) 0.183(14) 0.082(8) 0.003(8) -0.013(8) -0.023(12)
C30 0.158(9) 0.117(8) 0.094(7) -0.021(6) 0.000(6) -0.022(7)

loop_
_atom_type_symbol
_atom_type_description
_atom_type_scat_dispersion_real
_atom_type_scat_dispersion_imag
_atom_type_scat_source
C C 0.0033 0.0016 'International Tables Vol C Tables 4.2.6.8 and 6.1.1.4'
H H 0.0000 0.0000 'International Tables Vol C Tables 4.2.6.8 and 6.1.1.4'
O O 0.0106 0.0060 'International Tables Vol C Tables 4.2.6.8 and 6.1.1.4'
P P 0.1023 0.0942 'International Tables Vol C Tables 4.2.6.8 and 6.1.1.4'
Fe Fe 0.3463 0.8444 'International Tables Vol C Tables 4.2.6.8 and 6.1.1.4'
Se Se -0.0929 2.2259 'International Tables Vol C Tables 4.2.6.8 and 6.1.1.4'
Ag Ag -0.8971 1.1015 'International Tables Vol C Tables 4.2.6.8 and 6.1.1.4'

loop_
_geom_angle_atom_site_label_1
_geom_angle_atom_site_label_2
_geom_angle_atom_site_label_3
_geom_angle
_geom_angle_site_symmetry_1
_geom_angle_site_symmetry_3
_geom_angle_publ_flag
P1 Ag1 Se1 128.08(6) . . ?
P1 Ag1 Se1 116.65(6) . 8_646 ?
Se1 Ag1 Se1 115.12(3) . 8_646 ?
P1 Ag1 Ag1 162.05(6) . 8_646 ?
Se1 Ag1 Ag1 65.85(2) . 8_646 ?
Se1 Ag1 Ag1 49.986(19) 8_646 8_646 ?
P1 Ag1 Ag1 119.03(6) . 7_566 ?
Se1 Ag1 Ag1 51.05(2) . 7_566 ?
Se1 Ag1 Ag1 102.18(2) 8_646 7_566 ?
Ag1 Ag1 Ag1 78.110(14) 8_646 7_566 ?
C11 Se1 Ag1 100.5(2) . . ?
C11 Se1 Ag1 102.1(3) . 7_566 ?
Ag1 Se1 Ag1 78.97(2) . 7_566 ?
C6 Fe1 C8 66.6(4) . . ?
C6 Fe1 C4 157.8(6) . . ?
C8 Fe1 C4 127.0(6) . . ?
C6 Fe1 C9 67.3(4) . . ?
C8 Fe1 C9 39.8(4) . . ?
C4 Fe1 C9 110.6(4) . . ?
C6 Fe1 C5 121.5(5) . . ?
C8 Fe1 C5 163.4(6) . . ?
C4 Fe1 C5 40.6(4) . . ?
C9 Fe1 C5 126.8(4) . . ?
C6 Fe1 C3 160.9(6) . . ?
C8 Fe1 C3 109.2(4) . . ?
C4 Fe1 C3 39.5(4) . . ?
C9 Fe1 C3 122.5(5) . . ?
C5 Fe1 C3 67.9(4) . . ?
C6 Fe1 C10 40.4(4) . . ?
C8 Fe1 C10 67.3(4) . . ?
C4 Fe1 C10 123.3(5) . . ?
C9 Fe1 C10 40.4(3) . . ?
C5 Fe1 C10 108.6(4) . . ?
C3 Fe1 C10 157.3(5) . . ?
C6 Fe1 C2 124.4(5) . . ?
C8 Fe1 C2 120.9(5) . . ?
C4 Fe1 C2 67.0(4) . . ?
C9 Fe1 C2 155.9(5) . . ?
C5 Fe1 C2 68.3(4) . . ?
C3 Fe1 C2 40.1(3) . . ?
C10 Fe1 C2 161.5(5) . . ?
C6 Fe1 C1 107.3(4) . . ?
C8 Fe1 C1 155.0(5) . . ?
C4 Fe1 C1 67.8(3) . . ?
C9 Fe1 C1 162.7(5) . . ?
C5 Fe1 C1 40.7(3) . . ?
C3 Fe1 C1 68.1(4) . . ?
C10 Fe1 C1 124.9(5) . . ?
C2 Fe1 C1 40.8(3) . . ?
C6 Fe1 C7 40.0(4) . . ?
C8 Fe1 C7 39.7(4) . . ?
C4 Fe1 C7 161.6(7) . . ?
C9 Fe1 C7 67.3(4) . . ?
C5 Fe1 C7 155.5(6) . . ?
C3 Fe1 C7 124.8(5) . . ?
C10 Fe1 C7 67.9(4) . . ?
C2 Fe1 C7 106.9(4) . . ?
C1 Fe1 C7 119.9(5) . . ?
C5 C1 C2 107.2(8) . . ?
C5 C1 C11 125.4(9) . . ?
C2 C1 C11 127.2(8) . . ?
C5 C1 Fe1 69.3(5) . . ?
C2 C1 Fe1 69.6(4) . . ?
C11 C1 Fe1 122.6(5) . . ?
C3 C2 C1 107.9(8) . . ?
C3 C2 Fe1 69.7(5) . . ?
C1 C2 Fe1 69.6(4) . . ?
C3 C2 H2A 126.0 . . ?
C1 C2 H2A 126.0 . . ?
Fe1 C2 H2A 126.0 . . ?
C4 C3 C2 108.4(9) . . ?
C4 C3 Fe1 70.0(5) . . ?
C2 C3 Fe1 70.2(5) . . ?
C4 C3 H3A 125.8 . . ?
C2 C3 H3A 125.8 . . ?
Fe1 C3 H3A 125.8 . . ?
C3 C4 C5 109.6(9) . . ?
C3 C4 Fe1 70.6(5) . . ?
C5 C4 Fe1 69.9(5) . . ?
C3 C4 H4A 125.2 . . ?
C5 C4 H4A 125.2 . . ?
Fe1 C4 H4A 125.2 . . ?
C4 C5 C1 106.9(9) . . ?
C4 C5 Fe1 69.5(5) . . ?
C1 C5 Fe1 70.0(5) . . ?
C4 C5 H5A 126.5 . . ?
C1 C5 H5A 126.5 . . ?
Fe1 C5 H5A 126.5 . . ?
C7 C6 C10 109.9(10) . . ?
C7 C6 Fe1 71.4(6) . . ?
C10 C6 Fe1 71.0(5) . . ?
C7 C6 H6A 125.0 . . ?
C10 C6 H6A 125.0 . . ?
Fe1 C6 H6A 125.0 . . ?
C8 C7 C6 106.2(11) . . ?
C8 C7 Fe1 69.3(6) . . ?
C6 C7 Fe1 68.5(6) . . ?
C8 C7 H7A 126.9 . . ?
C6 C7 H7A 126.9 . . ?
Fe1 C7 H7A 126.9 . . ?
C9 C8 C7 109.9(10) . . ?
C9 C8 Fe1 70.4(6) . . ?
C7 C8 Fe1 71.0(6) . . ?
C9 C8 H8A 125.1 . . ?
C7 C8 H8A 125.1 . . ?
Fe1 C8 H8A 125.1 . . ?
C8 C9 C10 107.9(9) . . ?
C8 C9 Fe1 69.8(5) . . ?
C10 C9 Fe1 70.1(5) . . ?
C8 C9 H9A 126.1 . . ?
C10 C9 H9A 126.1 . . ?
Fe1 C9 H9A 126.1 . . ?
C6 C10 C9 106.1(9) . . ?
C6 C10 Fe1 68.7(5) . . ?
C9 C10 Fe1 69.5(5) . . ?
C6 C10 H10A 127.0 . . ?
C9 C10 H10A 127.0 . . ?
Fe1 C10 H10A 127.0 . . ?
O1 C11 C1 121.9(7) . . ?
O1 C11 Se1 121.1(7) . . ?
C1 C11 Se1 116.9(6) . . ?
C18 P1 C12 103.5(5) . . ?
C18 P1 C24 98.6(5) . . ?
C12 P1 C24 104.8(4) . . ?
C18 P1 C18A 13.7(7) . . ?
C12 P1 C18A 101.0(6) . . ?
C24 P1 C18A 112.1(6) . . ?
C18 P1 Ag1 117.5(4) . . ?
C12 P1 Ag1 116.9(3) . . ?
C24 P1 Ag1 113.2(3) . . ?
C18A P1 Ag1 108.3(5) . . ?
C17 C12 C13 118.0(8) . . ?
C17 C12 P1 118.9(8) . . ?
C13 C12 P1 123.0(8) . . ?
C14 C13 C12 120.2(10) . . ?
C14 C13 H13A 119.9 . . ?
C12 C13 H13A 119.9 . . ?
C15 C14 C13 120.1(12) . . ?
C15 C14 H14A 119.9 . . ?
C13 C14 H14A 119.9 . . ?
C14 C15 C16 121.2(13) . . ?
C14 C15 H15A 119.4 . . ?
C16 C15 H15A 119.4 . . ?
C15 C16 C17 119.2(12) . . ?
C15 C16 H16A 120.4 . . ?
C17 C16 H16A 120.4 . . ?
C12 C17 C16 121.2(10) . . ?
C12 C17 H17A 119.4 . . ?
C16 C17 H17A 119.4 . . ?
C19 C18 C23 120.0 . . ?
C19 C18 P1 122.6(7) . . ?
C23 C18 P1 117.4(7) . . ?
C18 C19 C20 120.0 . . ?
C18 C19 H19A 120.0 . . ?
C20 C19 H19A 120.0 . . ?
C21 C20 C19 120.0 . . ?
C21 C20 H20A 120.0 . . ?
C19 C20 H20A 120.0 . . ?
C20 C21 C22 120.0 . . ?
C20 C21 H21A 120.0 . . ?
C22 C21 H21A 120.0 . . ?
C23 C22 C21 120.0 . . ?
C23 C22 H22A 120.0 . . ?
C21 C22 H22A 120.0 . . ?
C22 C23 C18 120.0 . . ?
C22 C23 H23A 120.0 . . ?
C18 C23 H23A 120.0 . . ?
C19A C18A C23A 120.0 . . ?
C19A C18A P1 127.4(10) . . ?
C23A C18A P1 112.6(10) . . ?
C20A C19A C18A 120.0 . . ?
C20A C19A H19B 120.0 . . ?
C18A C19A H19B 120.0 . . ?
C19A C20A C21A 120.0 . . ?
C19A C20A H20B 120.0 . . ?
C21A C20A H20B 120.0 . . ?
C20A C21A C22A 120.0 . . ?
C20A C21A H21B 120.0 . . ?
C22A C21A H21B 120.0 . . ?
C21A C22A C23A 120.0 . . ?
C21A C22A H22B 120.0 . . ?
C23A C22A H22B 120.0 . . ?
C22A C23A C18A 120.0 . . ?
C22A C23A H23B 120.0 . . ?
C18A C23A H23B 120.0 . . ?
C30 C24 C25 118.3(8) . . ?
C30 C24 P1 118.5(7) . . ?
C25 C24 P1 123.2(8) . . ?
C24 C25 C26 118.7(11) . . ?
C24 C25 H25A 120.7 . . ?
C26 C25 H25A 120.7 . . ?
C27 C26 C25 120.3(15) . . ?
C27 C26 H26A 119.9 . . ?
C25 C26 H26A 119.9 . . ?
C26 C27 C28 123.0(16) . . ?
C26 C27 H27A 118.5 . . ?
C28 C27 H27A 118.5 . . ?
C27 C28 C30 117.3(13) . . ?
C27 C28 H28A 121.4 . . ?
C30 C28 H28A 121.4 . . ?
C24 C30 C28 122.4(10) . . ?
C24 C30 H30A 118.8 . . ?
C28 C30 H30A 118.8 . . ?

loop_
_geom_bond_atom_site_label_1
_geom_bond_atom_site_label_2
_geom_bond_distance
_geom_bond_site_symmetry_2
_geom_bond_publ_flag
Ag1 P1 2.439(2) . ?
Ag1 Se1 2.5862(8) . ?
Ag1 Se1 2.6260(9) 8_646 ?
Ag1 Ag1 3.3143(9) 8_646 ?
Ag1 Ag1 3.3143(9) 7_566 ?
Se1 C11 1.949(8) . ?
Se1 Ag1 2.6260(9) 7_566 ?
Fe1 C6 2.000(9) . ?
Fe1 C8 2.015(10) . ?
Fe1 C4 2.019(9) . ?
Fe1 C9 2.022(8) . ?
Fe1 C5 2.025(9) . ?
Fe1 C3 2.027(8) . ?
Fe1 C10 2.030(8) . ?
Fe1 C2 2.033(7) . ?
Fe1 C1 2.033(8) . ?
Fe1 C7 2.037(9) . ?
O1 C11 1.211(8) . ?
C1 C5 1.410(10) . ?
C1 C2 1.418(10) . ?
C1 C11 1.449(11) . ?
C2 C3 1.393(11) . ?
C2 H2A 0.9800 . ?
C3 C4 1.366(13) . ?
C3 H3A 0.9800 . ?
C4 C5 1.403(13) . ?
C4 H4A 0.9800 . ?
C5 H5A 0.9800 . ?
C6 C7 1.382(12) . ?
C6 C10 1.391(12) . ?
C6 H6A 0.9800 . ?
C7 C8 1.376(13) . ?
C7 H7A 0.9800 . ?
C8 C9 1.373(12) . ?
C8 H8A 0.9800 . ?
C9 C10 1.398(11) . ?
C9 H9A 0.9800 . ?
C10 H10A 0.9800 . ?
P1 C18 1.788(10) . ?
P1 C12 1.815(9) . ?
P1 C24 1.816(8) . ?
P1 C18A 1.836(10) . ?
C12 C17 1.361(11) . ?
C12 C13 1.399(11) . ?
C13 C14 1.377(12) . ?
C13 H13A 0.9300 . ?
C14 C15 1.351(16) . ?
C14 H14A 0.9300 . ?
C15 C16 1.353(16) . ?
C15 H15A 0.9300 . ?
C16 C17 1.394(14) . ?
C16 H16A 0.9300 . ?
C17 H17A 0.9300 . ?
C18 C19 1.3900 . ?
C18 C23 1.3900 . ?
C19 C20 1.3900 . ?
C19 H19A 0.9300 . ?
C20 C21 1.3900 . ?
C20 H20A 0.9300 . ?
C21 C22 1.3900 . ?
C21 H21A 0.9300 . ?
C22 C23 1.3900 . ?
C22 H22A 0.9300 . ?
C23 H23A 0.9300 . ?
C18A C19A 1.3900 . ?
C18A C23A 1.3900 . ?
C19A C20A 1.3900 . ?
C19A H19B 0.9300 . ?
C20A C21A 1.3900 . ?
C20A H20B 0.9300 . ?
C21A C22A 1.3900 . ?
C21A H21B 0.9300 . ?
C22A C23A 1.3900 . ?
C22A H22B 0.9300 . ?
C23A H23B 0.9300 . ?
C24 C30 1.369(10) . ?
C24 C25 1.387(11) . ?
C25 C26 1.414(15) . ?
C25 H25A 0.9300 . ?
C26 C27 1.327(16) . ?
C26 H26A 0.9300 . ?
C27 C28 1.346(16) . ?
C27 H27A 0.9300 . ?
C28 C30 1.398(12) . ?
C28 H28A 0.9300 . ?
C30 H30A 0.9300 . ?

loop_
_geom_torsion_atom_site_label_1
_geom_torsion_atom_site_label_2
_geom_torsion_atom_site_label_3
_geom_torsion_atom_site_label_4
_geom_torsion
_geom_torsion_site_symmetry_1
_geom_torsion_site_symmetry_2
_geom_torsion_site_symmetry_3
_geom_torsion_site_symmetry_4
_geom_torsion_publ_flag
P1 Ag1 Se1 C11 -1.2(3) . . . . ?
Se1 Ag1 Se1 C11 174.1(3) 8_646 . . . ?
Ag1 Ag1 Se1 C11 165.4(3) 8_646 . . . ?
Ag1 Ag1 Se1 C11 -100.4(3) 7_566 . . . ?
P1 Ag1 Se1 Ag1 99.18(8) . . . 7_566 ?
Se1 Ag1 Se1 Ag1 -85.441(12) 8_646 . . 7_566 ?
Ag1 Ag1 Se1 Ag1 -94.13(2) 8_646 . . 7_566 ?
C6 Fe1 C1 C5 118.5(7) . . . . ?
C8 Fe1 C1 C5 -169.9(10) . . . . ?
C4 Fe1 C1 C5 -38.4(6) . . . . ?
C9 Fe1 C1 C5 49.7(14) . . . . ?
C3 Fe1 C1 C5 -81.2(6) . . . . ?
C10 Fe1 C1 C5 77.6(7) . . . . ?
C2 Fe1 C1 C5 -118.5(8) . . . . ?
C7 Fe1 C1 C5 160.2(7) . . . . ?
C6 Fe1 C1 C2 -123.0(7) . . . . ?
C8 Fe1 C1 C2 -51.4(12) . . . . ?
C4 Fe1 C1 C2 80.1(6) . . . . ?
C9 Fe1 C1 C2 168.2(11) . . . . ?
C5 Fe1 C1 C2 118.5(8) . . . . ?
C3 Fe1 C1 C2 37.3(5) . . . . ?
C10 Fe1 C1 C2 -163.9(6) . . . . ?
C7 Fe1 C1 C2 -81.3(7) . . . . ?
C6 Fe1 C1 C11 -1.1(9) . . . . ?
C8 Fe1 C1 C11 70.5(12) . . . . ?
C4 Fe1 C1 C11 -158.1(9) . . . . ?
C9 Fe1 C1 C11 -69.9(14) . . . . ?
C5 Fe1 C1 C11 -119.6(10) . . . . ?
C3 Fe1 C1 C11 159.2(9) . . . . ?
C10 Fe1 C1 C11 -42.0(9) . . . . ?
C2 Fe1 C1 C11 121.9(9) . . . . ?
C7 Fe1 C1 C11 40.6(9) . . . . ?
C5 C1 C2 C3 0.0(9) . . . . ?
C11 C1 C2 C3 -175.4(7) . . . . ?
Fe1 C1 C2 C3 -59.4(5) . . . . ?
C5 C1 C2 Fe1 59.4(5) . . . . ?
C11 C1 C2 Fe1 -116.0(7) . . . . ?
C6 Fe1 C2 C3 -164.8(7) . . . . ?
C8 Fe1 C2 C3 -83.4(8) . . . . ?
C4 Fe1 C2 C3 37.0(6) . . . . ?
C9 Fe1 C2 C3 -52.2(11) . . . . ?
C5 Fe1 C2 C3 81.1(6) . . . . ?
C10 Fe1 C2 C3 164.9(12) . . . . ?
C1 Fe1 C2 C3 119.2(8) . . . . ?
C7 Fe1 C2 C3 -124.4(8) . . . . ?
C6 Fe1 C2 C1 76.0(7) . . . . ?
C8 Fe1 C2 C1 157.4(7) . . . . ?
C4 Fe1 C2 C1 -82.1(6) . . . . ?
C9 Fe1 C2 C1 -171.4(8) . . . . ?
C5 Fe1 C2 C1 -38.1(5) . . . . ?
C3 Fe1 C2 C1 -119.2(8) . . . . ?
C10 Fe1 C2 C1 45.7(14) . . . . ?
C7 Fe1 C2 C1 116.4(7) . . . . ?
C1 C2 C3 C4 -0.4(9) . . . . ?
Fe1 C2 C3 C4 -59.8(6) . . . . ?
C1 C2 C3 Fe1 59.3(5) . . . . ?
C6 Fe1 C3 C4 160.7(12) . . . . ?
C8 Fe1 C3 C4 -125.3(8) . . . . ?
C9 Fe1 C3 C4 -83.3(8) . . . . ?
C5 Fe1 C3 C4 37.2(6) . . . . ?
C10 Fe1 C3 C4 -48.3(14) . . . . ?
C2 Fe1 C3 C4 119.2(9) . . . . ?
C1 Fe1 C3 C4 81.3(6) . . . . ?
C7 Fe1 C3 C4 -166.7(8) . . . . ?
C6 Fe1 C3 C2 41.5(15) . . . . ?
C8 Fe1 C3 C2 115.5(7) . . . . ?
C4 Fe1 C3 C2 -119.2(9) . . . . ?
C9 Fe1 C3 C2 157.5(6) . . . . ?
C5 Fe1 C3 C2 -82.0(6) . . . . ?
C10 Fe1 C3 C2 -167.6(10) . . . . ?
C1 Fe1 C3 C2 -38.0(5) . . . . ?
C7 Fe1 C3 C2 74.1(8) . . . . ?
C2 C3 C4 C5 0.7(10) . . . . ?
Fe1 C3 C4 C5 -59.2(6) . . . . ?
C2 C3 C4 Fe1 59.9(6) . . . . ?
C6 Fe1 C4 C3 -163.4(10) . . . . ?
C8 Fe1 C4 C3 74.6(8) . . . . ?
C9 Fe1 C4 C3 116.5(8) . . . . ?
C5 Fe1 C4 C3 -120.5(8) . . . . ?
C10 Fe1 C4 C3 159.8(7) . . . . ?
C2 Fe1 C4 C3 -37.7(6) . . . . ?
C1 Fe1 C4 C3 -82.0(6) . . . . ?
C7 Fe1 C4 C3 36.7(17) . . . . ?
C6 Fe1 C4 C5 -42.9(13) . . . . ?
C8 Fe1 C4 C5 -164.8(7) . . . . ?
C9 Fe1 C4 C5 -123.0(7) . . . . ?
C3 Fe1 C4 C5 120.5(8) . . . . ?
C10 Fe1 C4 C5 -79.6(7) . . . . ?
C2 Fe1 C4 C5 82.9(6) . . . . ?
C1 Fe1 C4 C5 38.5(5) . . . . ?
C7 Fe1 C4 C5 157.2(13) . . . . ?
C3 C4 C5 C1 -0.7(10) . . . . ?
Fe1 C4 C5 C1 -60.3(5) . . . . ?
C3 C4 C5 Fe1 59.6(6) . . . . ?
C2 C1 C5 C4 0.4(9) . . . . ?
C11 C1 C5 C4 175.9(7) . . . . ?
Fe1 C1 C5 C4 60.0(6) . . . . ?
C2 C1 C5 Fe1 -59.5(5) . . . . ?
C11 C1 C5 Fe1 116.0(7) . . . . ?
C6 Fe1 C5 C4 162.4(7) . . . . ?
C8 Fe1 C5 C4 47.1(17) . . . . ?
C9 Fe1 C5 C4 78.6(8) . . . . ?
C3 Fe1 C5 C4 -36.2(6) . . . . ?
C10 Fe1 C5 C4 119.9(7) . . . . ?
C2 Fe1 C5 C4 -79.6(6) . . . . ?
C1 Fe1 C5 C4 -117.8(8) . . . . ?
C7 Fe1 C5 C4 -162.8(10) . . . . ?
C6 Fe1 C5 C1 -79.8(7) . . . . ?
C8 Fe1 C5 C1 165.0(13) . . . . ?
C4 Fe1 C5 C1 117.8(8) . . . . ?
C9 Fe1 C5 C1 -163.6(6) . . . . ?
C3 Fe1 C5 C1 81.6(6) . . . . ?
C10 Fe1 C5 C1 -122.3(7) . . . . ?
C2 Fe1 C5 C1 38.2(5) . . . . ?
C7 Fe1 C5 C1 -45.0(12) . . . . ?
C8 Fe1 C6 C7 -37.9(6) . . . . ?
C4 Fe1 C6 C7 -170.3(10) . . . . ?
C9 Fe1 C6 C7 -81.3(7) . . . . ?
C5 Fe1 C6 C7 158.4(7) . . . . ?
C3 Fe1 C6 C7 43.4(16) . . . . ?
C10 Fe1 C6 C7 -119.8(9) . . . . ?
C2 Fe1 C6 C7 74.6(9) . . . . ?
C1 Fe1 C6 C7 116.2(8) . . . . ?
C8 Fe1 C6 C10 81.9(6) . . . . ?
C4 Fe1 C6 C10 -50.5(13) . . . . ?
C9 Fe1 C6 C10 38.5(6) . . . . ?
C5 Fe1 C6 C10 -81.8(7) . . . . ?
C3 Fe1 C6 C10 163.2(12) . . . . ?
C2 Fe1 C6 C10 -165.7(7) . . . . ?
C1 Fe1 C6 C10 -124.0(7) . . . . ?
C7 Fe1 C6 C10 119.8(9) . . . . ?
C10 C6 C7 C8 -1.5(11) . . . . ?
Fe1 C6 C7 C8 59.3(7) . . . . ?
C10 C6 C7 Fe1 -60.8(7) . . . . ?
C6 Fe1 C7 C8 -118.0(10) . . . . ?
C4 Fe1 C7 C8 50.4(16) . . . . ?
C9 Fe1 C7 C8 -36.8(6) . . . . ?
C5 Fe1 C7 C8 -167.1(9) . . . . ?
C3 Fe1 C7 C8 77.9(8) . . . . ?
C10 Fe1 C7 C8 -80.6(7) . . . . ?
C2 Fe1 C7 C8 118.3(8) . . . . ?
C1 Fe1 C7 C8 160.8(7) . . . . ?
C8 Fe1 C7 C6 118.0(10) . . . . ?
C4 Fe1 C7 C6 168.3(11) . . . . ?
C9 Fe1 C7 C6 81.2(7) . . . . ?
C5 Fe1 C7 C6 -49.1(13) . . . . ?
C3 Fe1 C7 C6 -164.1(7) . . . . ?
C10 Fe1 C7 C6 37.4(6) . . . . ?
C2 Fe1 C7 C6 -123.7(8) . . . . ?
C1 Fe1 C7 C6 -81.2(8) . . . . ?
C6 C7 C8 C9 1.1(11) . . . . ?
Fe1 C7 C8 C9 59.9(7) . . . . ?
C6 C7 C8 Fe1 -58.9(6) . . . . ?
C6 Fe1 C8 C9 -82.0(6) . . . . ?
C4 Fe1 C8 C9 77.5(8) . . . . ?
C5 Fe1 C8 C9 40.8(18) . . . . ?
C3 Fe1 C8 C9 118.0(8) . . . . ?
C10 Fe1 C8 C9 -38.0(6) . . . . ?
C2 Fe1 C8 C9 160.7(7) . . . . ?
C1 Fe1 C8 C9 -162.8(9) . . . . ?
C7 Fe1 C8 C9 -120.3(10) . . . . ?
C6 Fe1 C8 C7 38.2(7) . . . . ?
C4 Fe1 C8 C7 -162.3(7) . . . . ?
C9 Fe1 C8 C7 120.3(10) . . . . ?
C5 Fe1 C8 C7 161.1(14) . . . . ?
C3 Fe1 C8 C7 -121.8(8) . . . . ?
C10 Fe1 C8 C7 82.3(7) . . . . ?
C2 Fe1 C8 C7 -79.1(8) . . . . ?
C1 Fe1 C8 C7 -42.5(13) . . . . ?
C7 C8 C9 C10 -0.3(11) . . . . ?
Fe1 C8 C9 C10 60.0(6) . . . . ?
C7 C8 C9 Fe1 -60.3(7) . . . . ?
C6 Fe1 C9 C8 80.3(6) . . . . ?
C4 Fe1 C9 C8 -123.6(9) . . . . ?
C5 Fe1 C9 C8 -166.5(8) . . . . ?
C3 Fe1 C9 C8 -81.2(8) . . . . ?
C10 Fe1 C9 C8 118.8(9) . . . . ?
C2 Fe1 C9 C8 -44.0(12) . . . . ?
C1 Fe1 C9 C8 155.1(12) . . . . ?
C7 Fe1 C9 C8 36.7(6) . . . . ?
C6 Fe1 C9 C10 -38.5(6) . . . . ?
C8 Fe1 C9 C10 -118.8(9) . . . . ?
C4 Fe1 C9 C10 117.7(8) . . . . ?
C5 Fe1 C9 C10 74.7(8) . . . . ?
C3 Fe1 C9 C10 160.1(7) . . . . ?
C2 Fe1 C9 C10 -162.8(9) . . . . ?
C1 Fe1 C9 C10 36.4(15) . . . . ?
C7 Fe1 C9 C10 -82.0(6) . . . . ?
C7 C6 C10 C9 1.3(10) . . . . ?
Fe1 C6 C10 C9 -59.8(6) . . . . ?
C7 C6 C10 Fe1 61.1(7) . . . . ?
C8 C9 C10 C6 -0.6(10) . . . . ?
Fe1 C9 C10 C6 59.2(6) . . . . ?
C8 C9 C10 Fe1 -59.9(6) . . . . ?
C8 Fe1 C10 C6 -80.1(7) . . . . ?
C4 Fe1 C10 C6 159.5(7) . . . . ?
C9 Fe1 C10 C6 -117.6(9) . . . . ?
C5 Fe1 C10 C6 117.0(8) . . . . ?
C3 Fe1 C10 C6 -165.8(10) . . . . ?
C2 Fe1 C10 C6 40.0(15) . . . . ?
C1 Fe1 C10 C6 74.8(8) . . . . ?
C7 Fe1 C10 C6 -37.1(6) . . . . ?
C6 Fe1 C10 C9 117.6(9) . . . . ?
C8 Fe1 C10 C9 37.4(6) . . . . ?
C4 Fe1 C10 C9 -82.9(8) . . . . ?
C5 Fe1 C10 C9 -125.4(7) . . . . ?
C3 Fe1 C10 C9 -48.2(13) . . . . ?
C2 Fe1 C10 C9 157.6(11) . . . . ?
C1 Fe1 C10 C9 -167.6(6) . . . . ?
C7 Fe1 C10 C9 80.5(6) . . . . ?
C5 C1 C11 O1 9.2(11) . . . . ?
C2 C1 C11 O1 -176.2(7) . . . . ?
Fe1 C1 C11 O1 95.8(8) . . . . ?
C5 C1 C11 Se1 -169.1(6) . . . . ?
C2 C1 C11 Se1 5.5(9) . . . . ?
Fe1 C1 C11 Se1 -82.5(7) . . . . ?
Ag1 Se1 C11 O1 100.8(6) . . . . ?
Ag1 Se1 C11 O1 20.0(7) 7_566 . . . ?
Ag1 Se1 C11 C1 -80.8(5) . . . . ?
Ag1 Se1 C11 C1 -161.7(5) 7_566 . . . ?
Se1 Ag1 P1 C18 70.8(5) . . . . ?
Se1 Ag1 P1 C18 -104.5(5) 8_646 . . . ?
Ag1 Ag1 P1 C18 -66.2(5) 8_646 . . . ?
Ag1 Ag1 P1 C18 132.2(4) 7_566 . . . ?
Se1 Ag1 P1 C12 -53.2(3) . . . . ?
Se1 Ag1 P1 C12 131.5(3) 8_646 . . . ?
Ag1 Ag1 P1 C12 169.7(3) 8_646 . . . ?
Ag1 Ag1 P1 C12 8.2(3) 7_566 . . . ?
Se1 Ag1 P1 C24 -175.2(3) . . . . ?
Se1 Ag1 P1 C24 9.5(3) 8_646 . . . ?
Ag1 Ag1 P1 C24 47.8(4) 8_646 . . . ?
Ag1 Ag1 P1 C24 -113.8(3) 7_566 . . . ?
Se1 Ag1 P1 C18A 59.9(6) . . . . ?
Se1 Ag1 P1 C18A -115.5(6) 8_646 . . . ?
Ag1 Ag1 P1 C18A -77.2(6) 8_646 . . . ?
Ag1 Ag1 P1 C18A 121.3(6) 7_566 . . . ?
C18 P1 C12 C17 -93.3(9) . . . . ?
C24 P1 C12 C17 163.9(8) . . . . ?
C18A P1 C12 C17 -79.5(9) . . . . ?
Ag1 P1 C12 C17 37.7(8) . . . . ?
C18 P1 C12 C13 89.9(8) . . . . ?
C24 P1 C12 C13 -12.9(8) . . . . ?
C18A P1 C12 C13 103.7(9) . . . . ?
Ag1 P1 C12 C13 -139.2(6) . . . . ?
C17 C12 C13 C14 3.9(14) . . . . ?
P1 C12 C13 C14 -179.2(7) . . . . ?
C12 C13 C14 C15 -2.6(17) . . . . ?
C13 C14 C15 C16 1(2) . . . . ?
C14 C15 C16 C17 -1(2) . . . . ?
C13 C12 C17 C16 -3.7(15) . . . . ?
P1 C12 C17 C16 179.3(9) . . . . ?
C15 C16 C17 C12 2.2(18) . . . . ?
C12 P1 C18 C19 -27.9(8) . . . . ?
C24 P1 C18 C19 79.6(7) . . . . ?
C18A P1 C18 C19 -109(4) . . . . ?
Ag1 P1 C18 C19 -158.5(6) . . . . ?
C12 P1 C18 C23 150.1(6) . . . . ?
C24 P1 C18 C23 -102.3(6) . . . . ?
C18A P1 C18 C23 69(3) . . . . ?
Ag1 P1 C18 C23 19.6(7) . . . . ?
C23 C18 C19 C20 0.0 . . . . ?
P1 C18 C19 C20 178.0(9) . . . . ?
C18 C19 C20 C21 0.0 . . . . ?
C19 C20 C21 C22 0.0 . . . . ?
C20 C21 C22 C23 0.0 . . . . ?
C21 C22 C23 C18 0.0 . . . . ?
C19 C18 C23 C22 0.0 . . . . ?
P1 C18 C23 C22 -178.1(8) . . . . ?
C18 P1 C18A C19A 109(4) . . . . ?
C12 P1 C18A C19A 6.6(11) . . . . ?
C24 P1 C18A C19A 117.7(9) . . . . ?
Ag1 P1 C18A C19A -116.7(9) . . . . ?
C18 P1 C18A C23A -71(3) . . . . ?
C12 P1 C18A C23A -172.7(7) . . . . ?
C24 P1 C18A C23A -61.7(7) . . . . ?
Ag1 P1 C18A C23A 64.0(6) . . . . ?
C23A C18A C19A C20A 0.0 . . . . ?
P1 C18A C19A C20A -179.3(11) . . . . ?
C18A C19A C20A C21A 0.0 . . . . ?
C19A C20A C21A C22A 0.0 . . . . ?
C20A C21A C22A C23A 0.0 . . . . ?
C21A C22A C23A C18A 0.0 . . . . ?
C19A C18A C23A C22A 0.0 . . . . ?
P1 C18A C23A C22A 179.4(10) . . . . ?
C18 P1 C24 C30 163.9(8) . . . . ?
C12 P1 C24 C30 -89.6(8) . . . . ?
C18A P1 C24 C30 161.8(8) . . . . ?
Ag1 P1 C24 C30 38.9(8) . . . . ?
C18 P1 C24 C25 -16.9(8) . . . . ?
C12 P1 C24 C25 89.6(8) . . . . ?
C18A P1 C24 C25 -19.1(10) . . . . ?
Ag1 P1 C24 C25 -141.9(6) . . . . ?
C30 C24 C25 C26 -0.3(14) . . . . ?
P1 C24 C25 C26 -179.4(8) . . . . ?
C24 C25 C26 C27 3(2) . . . . ?
C25 C26 C27 C28 -4(3) . . . . ?
C26 C27 C28 C30 2(2) . . . . ?
C25 C24 C30 C28 -1.3(15) . . . . ?
P1 C24 C30 C28 177.9(8) . . . . ?
C27 C28 C30 C24 0.5(18) . . . . ?
